data_2213172
loop_
_publ_author_name
'D. Gayathri'
'D. Velmurugan'
'K. Ravikumar'
'D. Saravanakumar'
'M. Kandaswamy'

_publ_section_title
;
 4-Nitro-2-[(phenylhydrazono)methyl]phenol
;
_journal_coeditor_code BT2326
_journal_issue 5
_journal_name_full 'Acta Crystallographica Section E'
_journal_page_first o2224
_journal_page_last o2225
_journal_paper_doi 10.1107/S1600536807015486
_journal_volume 63
_journal_year 2007
_chemical_formula_iupac 'C13 H11 N3 O3'
_chemical_formula_moiety 'C13 H11 N3 O3'
_chemical_formula_sum 'C13 H11 N3 O3'
_chemical_formula_weight 257.25
_chemical_name_systematic
;
4-Nitro-2-[(phenylhydrazono)methyl]phenol
;
_space_group_IT_number 14
_symmetry_cell_setting monoclinic
_symmetry_space_group_name_Hall '-P 2ybc'
_symmetry_space_group_name_H-M 'P 1 21/c 1'
_atom_sites_solution_hydrogens geom
_atom_sites_solution_primary direct
_atom_sites_solution_secondary difmap
_audit_creation_method SHELXL-97
_cell_angle_alpha 90.00
_cell_angle_beta 113.068(2)
_cell_angle_gamma 90.00
_cell_formula_units_Z 4
_cell_length_a 12.8167(13)
_cell_length_b 8.2176(8)
_cell_length_c 12.5848(12)
_cell_measurement_reflns_used 1421
_cell_measurement_temperature 273(2)
_cell_measurement_theta_max 25.00
_cell_measurement_theta_min 1.73
_cell_volume 1219.5(2)
_computing_cell_refinement 'SAINT (Bruker, 2001)'
_computing_data_collection 'SMART (Bruker, 2001)'
_computing_data_reduction SAINT
_computing_molecular_graphics 'PLATON (Spek, 2003)'
_computing_publication_material 'SHELXL97 and PARST (Nardelli, 1995)'
_computing_structure_refinement 'SHELXL97 (Sheldrick, 1997)'
_computing_structure_solution 'SHELXS97 (Sheldrick, 1997)'
_diffrn_ambient_temperature 293(2)
_diffrn_measured_fraction_theta_full 1.000
_diffrn_measured_fraction_theta_max 0.975
_diffrn_measurement_device 'Bruker SMART APEX'
_diffrn_measurement_device_type 'Bruker SMART APEX CCD area-detector'
_diffrn_measurement_method \w
_diffrn_radiation_monochromator graphite
_diffrn_radiation_source 'fine-focus sealed tube'
_diffrn_radiation_type MoK\a
_diffrn_radiation_wavelength 0.71073
_diffrn_reflns_av_R_equivalents 0.0177
_diffrn_reflns_av_sigmaI/netI 0.0172
_diffrn_reflns_limit_h_max 16
_diffrn_reflns_limit_h_min -16
_diffrn_reflns_limit_k_max 10
_diffrn_reflns_limit_k_min -10
_diffrn_reflns_limit_l_max 16
_diffrn_reflns_limit_l_min -16
_diffrn_reflns_number 13440
_diffrn_reflns_theta_full 25.00
_diffrn_reflns_theta_max 28.03
_diffrn_reflns_theta_min 1.73
_diffrn_standards_number 0
_exptl_absorpt_coefficient_mu 0.103
_exptl_absorpt_correction_type none
_exptl_crystal_colour 'light orange'
_exptl_crystal_density_diffrn 1.401
_exptl_crystal_density_method 'not measured'
_exptl_crystal_description needle
_exptl_crystal_F_000 536
_exptl_crystal_size_max 0.30
_exptl_crystal_size_mid 0.24
_exptl_crystal_size_min 0.22
_refine_diff_density_max 0.220
_refine_diff_density_min -0.231
_refine_ls_extinction_method none
_refine_ls_goodness_of_fit_ref 1.030
_refine_ls_hydrogen_treatment constr
_refine_ls_matrix_type full
_refine_ls_number_parameters 172
_refine_ls_number_reflns 2876
_refine_ls_number_restraints 0
_refine_ls_restrained_S_all 1.030
_refine_ls_R_factor_all 0.0543
_refine_ls_R_factor_gt 0.0482
_refine_ls_shift/su_max 0.000
_refine_ls_shift/su_mean 0.000
_refine_ls_structure_factor_coef Fsqd
_refine_ls_weighting_details 'calc w=1/[\s^2^(Fo^2^)+(0.0963P)^2^+0.1273P] where P=(Fo^2^+2Fc^2^)/3'
_refine_ls_weighting_scheme calc
_refine_ls_wR_factor_gt 0.1429
_refine_ls_wR_factor_ref 0.1500
_reflns_number_gt 2440
_reflns_number_total 2876
_reflns_threshold_expression I>2\s(I)
_cod_data_source_file bt2326.cif
_cod_data_source_block I
_cod_original_sg_symbol_H-M 'P 21/c'
_cod_database_code 2213172
_cod_database_fobs_code 2213172

loop_
_symmetry_equiv_pos_as_xyz
'x, y, z'
'-x, y+1/2, -z+1/2'
'-x, -y, -z'
'x, -y-1/2, z-1/2'

loop_
_atom_site_type_symbol
_atom_site_label
_atom_site_fract_x
_atom_site_fract_y
_atom_site_fract_z
_atom_site_U_iso_or_equiv
_atom_site_adp_type
_atom_site_calc_flag
_atom_site_refinement_flags
_atom_site_occupancy
C C1 0.40743(9) 0.36355(14) 0.05257(9) 0.0437(3) Uani d . 1
H H2 0.4241 0.3714 0.1313 0.052 Uiso calc R 1
C C6 0.47856(9) 0.27572(13) 0.01404(9) 0.0408(3) Uani d . 1
N N2 0.65021(8) 0.12501(12) 0.06525(8) 0.0454(3) Uani d . 1
C C7 0.57943(10) 0.20007(14) 0.09757(9) 0.0454(3) Uani d . 1
H H4 0.5933 0.2058 0.1757 0.054 Uiso calc R 1
C C2 0.31241(9) 0.43883(14) -0.02566(10) 0.0446(3) Uani d . 1
O O3 0.51569(8) 0.18546(13) -0.14948(7) 0.0635(3) Uani d . 1
H H3 0.5701 0.1460 -0.0964 0.095 Uiso calc R 1
N N3 0.74386(9) 0.06025(14) 0.14707(9) 0.0555(3) Uani d . 1
H H3A 0.7568 0.0761 0.2187 0.067 Uiso calc R 1
C C8 0.82004(10) -0.03162(14) 0.11818(10) 0.0469(3) Uani d . 1
N N1 0.23993(9) 0.53068(14) 0.01712(10) 0.0561(3) Uani d . 1
C C5 0.45045(10) 0.26742(14) -0.10612(10) 0.0461(3) Uani d . 1
C C4 0.35357(11) 0.34422(17) -0.18297(10) 0.0553(3) Uani d . 1
H H9 0.3357 0.3370 -0.2619 0.066 Uiso calc R 1
O O1 0.15896(10) 0.60281(15) -0.05062(10) 0.0798(4) Uani d . 1
C C3 0.28389(10) 0.43070(16) -0.14385(10) 0.0515(3) Uani d . 1
H H10 0.2193 0.4824 -0.1953 0.062 Uiso calc R 1
C C13 0.90657(12) -0.11067(16) 0.20710(13) 0.0593(3) Uani d . 1
H H12 0.9124 -0.1004 0.2828 0.071 Uiso calc R 1
C C9 0.81375(12) -0.04491(17) 0.00620(12) 0.0579(3) Uani d . 1
H H16 0.7574 0.0098 -0.0536 0.069 Uiso calc R 1
O O2 0.26423(11) 0.5306(2) 0.12110(10) 0.0947(5) Uani d . 1
C C12 0.98356(13) -0.20410(18) 0.18291(15) 0.0715(4) Uani d . 1
H H13 1.0414 -0.2567 0.2427 0.086 Uiso calc R 1
C C10 0.89151(14) -0.1397(2) -0.01624(15) 0.0719(4) Uani d . 1
H H15 0.8868 -0.1490 -0.0916 0.086 Uiso calc R 1
C C11 0.97609(14) -0.2208(2) 0.07136(17) 0.0761(5) Uani d . 1
H H14 1.0274 -0.2860 0.0553 0.091 Uiso calc R 1

loop_
_atom_site_aniso_label
_atom_site_aniso_U_11
_atom_site_aniso_U_22
_atom_site_aniso_U_33
_atom_site_aniso_U_12
_atom_site_aniso_U_13
_atom_site_aniso_U_23
C1 0.0472(6) 0.0498(6) 0.0362(5) -0.0054(5) 0.0186(4) -0.0005(4)
C6 0.0430(5) 0.0429(5) 0.0366(5) -0.0051(4) 0.0158(4) 0.0002(4)
N2 0.0449(5) 0.0485(5) 0.0401(5) 0.0011(4) 0.0138(4) 0.0025(4)
C7 0.0499(6) 0.0503(6) 0.0358(5) -0.0007(5) 0.0165(5) 0.0018(4)
C2 0.0433(6) 0.0472(6) 0.0456(6) -0.0036(4) 0.0200(5) -0.0033(4)
O3 0.0654(6) 0.0858(7) 0.0401(5) 0.0203(5) 0.0216(4) -0.0021(4)
N3 0.0551(6) 0.0695(7) 0.0378(5) 0.0140(5) 0.0137(4) 0.0042(4)
C8 0.0442(6) 0.0434(6) 0.0488(6) -0.0018(4) 0.0138(5) -0.0010(5)
N1 0.0522(6) 0.0639(7) 0.0565(6) 0.0013(5) 0.0260(5) -0.0052(5)
C5 0.0493(6) 0.0520(6) 0.0377(5) -0.0003(5) 0.0178(5) -0.0033(4)
C4 0.0576(7) 0.0706(8) 0.0333(5) 0.0054(6) 0.0131(5) -0.0021(5)
O1 0.0695(7) 0.0937(8) 0.0774(7) 0.0311(6) 0.0301(6) 0.0053(6)
C3 0.0469(6) 0.0586(7) 0.0427(6) 0.0027(5) 0.0106(5) 0.0003(5)
C13 0.0580(7) 0.0559(7) 0.0548(7) 0.0047(6) 0.0121(6) 0.0042(6)
C9 0.0551(7) 0.0654(8) 0.0508(7) 0.0055(6) 0.0182(6) -0.0023(6)
O2 0.0876(8) 0.1476(12) 0.0576(6) 0.0342(8) 0.0377(6) -0.0086(7)
C12 0.0556(8) 0.0600(8) 0.0841(11) 0.0116(6) 0.0114(7) 0.0040(7)
C10 0.0683(9) 0.0819(10) 0.0694(9) 0.0044(8) 0.0313(7) -0.0125(8)
C11 0.0610(8) 0.0702(9) 0.0977(13) 0.0081(7) 0.0319(8) -0.0152(8)

loop_
_atom_type_symbol
_atom_type_description
_atom_type_scat_dispersion_real
_atom_type_scat_dispersion_imag
_atom_type_scat_source
C C 0.0033 0.0016 'International Tables Vol C Tables 4.2.6.8 and 6.1.1.4'
H H 0.0000 0.0000 'International Tables Vol C Tables 4.2.6.8 and 6.1.1.4'
N N 0.0061 0.0033 'International Tables Vol C Tables 4.2.6.8 and 6.1.1.4'
O O 0.0106 0.0060 'International Tables Vol C Tables 4.2.6.8 and 6.1.1.4'

loop_
_geom_angle_atom_site_label_1
_geom_angle_atom_site_label_2
_geom_angle_atom_site_label_3
_geom_angle
C2 C1 C6 120.06(10)
C2 C1 H2 120.0
C6 C1 H2 120.0
C1 C6 C5 118.13(10)
C1 C6 C7 119.37(10)
C5 C6 C7 122.48(10)
C7 N2 N3 118.30(10)
N2 C7 C6 121.02(10)
N2 C7 H4 119.5
C6 C7 H4 119.5
C1 C2 C3 122.20(11)
C1 C2 N1 118.88(10)
C3 C2 N1 118.93(11)
C5 O3 H3 109.5
N2 N3 C8 121.40(10)
N2 N3 H3A 119.3
C8 N3 H3A 119.3
C9 C8 N3 122.84(11)
C9 C8 C13 119.52(12)
N3 C8 C13 117.63(11)
O1 N1 O2 123.00(10)
O1 N1 C2 119.30(10)
O2 N1 C2 117.70(10)
O3 C5 C4 118.22(10)
O3 C5 C6 121.36(10)
C4 C5 C6 120.42(11)
C3 C4 C5 120.92(11)
C3 C4 H9 119.5
C5 C4 H9 119.5
C4 C3 C2 118.27(11)
C4 C3 H10 120.9
C2 C3 H10 120.9
C12 C13 C8 119.87(14)
C12 C13 H12 120.1
C8 C13 H12 120.1
C10 C9 C8 119.66(13)
C10 C9 H16 120.2
C8 C9 H16 120.2
C11 C12 C13 120.83(14)
C11 C12 H13 119.6
C13 C12 H13 119.6
C11 C10 C9 120.98(15)
C11 C10 H15 119.5
C9 C10 H15 119.5
C12 C11 C10 119.11(14)
C12 C11 H14 120.4
C10 C11 H14 120.4

loop_
_geom_bond_atom_site_label_1
_geom_bond_atom_site_label_2
_geom_bond_distance
C1 C2 1.3767(16)
C1 C6 1.3906(16)
C1 H2 0.9300
C6 C5 1.4122(15)
C6 C7 1.4484(16)
N2 C7 1.288(2)
N2 N3 1.3470(10)
C7 H4 0.9300
C2 C3 1.3873(16)
C2 N1 1.454(2)
O3 C5 1.3450(10)
O3 H3 0.8200
N3 C8 1.390(2)
N3 H3A 0.8600
C8 C9 1.3840(18)
C8 C13 1.3898(17)
N1 O1 1.209(2)
N1 O2 1.221(2)
C5 C4 1.3908(17)
C4 C3 1.3746(18)
C4 H9 0.9300
C3 H10 0.9300
C13 C12 1.375(2)
C13 H12 0.9300
C9 C10 1.379(2)
C9 H16 0.9300
C12 C11 1.376(3)
C12 H13 0.9300
C10 C11 1.378(2)
C10 H15 0.9300
C11 H14 0.9300

loop_
_geom_hbond_atom_site_label_D
_geom_hbond_atom_site_label_H
_geom_hbond_atom_site_label_A
_geom_hbond_site_symmetry_A
_geom_hbond_distance_DH
_geom_hbond_distance_HA
_geom_hbond_distance_DA
_geom_hbond_angle_DHA
O3 H3 N2 . 0.82 1.89 2.6210(10) 147.3
N3 H3A O2 2_645 0.86 2.17 2.970(2) 154.8
C1 H2 O3 4_566 0.93 2.58 3.4740(10) 160.7

loop_
_geom_torsion_atom_site_label_1
_geom_torsion_atom_site_label_2
_geom_torsion_atom_site_label_3
_geom_torsion_atom_site_label_4
_geom_torsion
C2 C1 C6 C5 0.27(16)
C2 C1 C6 C7 178.74(10)
N3 N2 C7 C6 178.50(10)
C1 C6 C7 N2 -176.38(10)
C5 C6 C7 N2 2.01(17)
C6 C1 C2 C3 0.01(18)
C6 C1 C2 N1 -179.62(10)
C7 N2 N3 C8 175.67(10)
N2 N3 C8 C9 8.80(19)
N2 N3 C8 C13 -172.15(11)
C1 C2 N1 O1 176.90(10)
C3 C2 N1 O1 -2.7(2)
C1 C2 N1 O2 -3.2(2)
C3 C2 N1 O2 177.10(10)
C1 C6 C5 O3 179.61(10)
C7 C6 C5 O3 1.20(18)
C1 C6 C5 C4 -0.56(17)
C7 C6 C5 C4 -178.97(11)
O3 C5 C4 C3 -179.59(12)
C6 C5 C4 C3 0.6(2)
C5 C4 C3 C2 -0.3(2)
C1 C2 C3 C4 -0.01(19)
N1 C2 C3 C4 179.62(11)
C9 C8 C13 C12 -1.4(2)
N3 C8 C13 C12 179.49(12)
N3 C8 C9 C10 -179.28(13)
C13 C8 C9 C10 1.7(2)
C8 C13 C12 C11 -0.1(2)
C8 C9 C10 C11 -0.4(2)
C13 C12 C11 C10 1.3(3)
C9 C10 C11 C12 -1.1(3)
